data_2010006
loop_
_publ_author_name
'Qi, F.'
'Yu, W.-T.'
'Xu, J.-H.'
'Lei, H.'
'Jiang, M.-H.'

_publ_section_title
;
 5,6-Dihydro-5,6-diphenyl-1,3-dithiolo[4,5-<i>b</i>][1,4]dithiine-2-thione
 (DHPT-DTT), C~17~H~12~S~5~
;
_journal_issue 9
_journal_name_full 'Acta Crystallographica Section C'
_journal_page_first 1519
_journal_page_last 1522
_journal_paper_doi 10.1107/S0108270193014489
_journal_volume 50
_journal_year 1994
_chemical_formula_moiety 'C17 H12 S5'
_chemical_formula_sum 'C17 H12 S5'
_chemical_formula_weight 376.58
_space_group_IT_number 2
_space_group_name_Hall '-P 1'
_space_group_name_H-M_alt 'P -1'
_symmetry_cell_setting triclinic
_symmetry_space_group_name_Hall '-P 1'
_symmetry_space_group_name_H-M 'P -1'
_atom_type_scat_source IntTabIV
_cell_angle_alpha 101.74(3)
_cell_angle_beta 110.75(2)
_cell_angle_gamma 106.96(2)
_cell_formula_units_Z 4
_cell_length_a 11.704(3)
_cell_length_b 12.141(4)
_cell_length_c 14.315(6)
_cell_measurement_reflns_used 25
_cell_measurement_temperature 293
_cell_measurement_theta_max 12.5
_cell_measurement_theta_min 2.0
_cell_volume 1709.1(12)
_diffrn_measurement_device 'Nicolet R3m/E'
_diffrn_measurement_method \w/2\q
_diffrn_radiation_type MoK\a
_diffrn_radiation_wavelength 0.71069
_diffrn_reflns_av_R_equivalents 0.0148
_diffrn_reflns_limit_h_max 14
_diffrn_reflns_limit_h_min 0
_diffrn_reflns_limit_k_max 15
_diffrn_reflns_limit_k_min -15
_diffrn_reflns_limit_l_max 18
_diffrn_reflns_limit_l_min -18
_diffrn_reflns_number 6489
_diffrn_reflns_theta_max 25.0
_diffrn_standards_decay_% <5
_diffrn_standards_interval_count 100
_diffrn_standards_number 2
_exptl_absorpt_coefficient_mu 0.65
_exptl_absorpt_correction_type none
_exptl_crystal_colour orange
_exptl_crystal_density_diffrn 1.46
_exptl_crystal_description parallelepiped
_exptl_crystal_size_max 0.25
_exptl_crystal_size_mid 0.23
_exptl_crystal_size_min 0.18
_refine_diff_density_max 0.60
_refine_diff_density_min -0.32
_refine_ls_goodness_of_fit_obs 1.254
_refine_ls_hydrogen_treatment noref
_refine_ls_number_parameters 397
_refine_ls_number_reflns 4613
_refine_ls_R_factor_obs 0.054
_refine_ls_shift/esd_max 0.396
_refine_ls_structure_factor_coef F
_refine_ls_weighting_details 'w = [1/\s^2^(F~o~)]'
_refine_ls_weighting_scheme calc
_refine_ls_wR_factor_obs 0.054
_reflns_number_observed 4613
_reflns_number_total 6342
_reflns_observed_criterion I>3\s(I)
_cod_data_source_file ab1108.cif
_cod_data_source_block ab1108a
_cod_depositor_comments
;
The following automatic conversions were performed:

'_refine_ls_weighting_scheme' value '[1/\s^2^(F~o~)]' was changed to
'calc'. New tag '_refine_ls_weighting_details' was created. The value
of the new tag was set to 'w = [1/\s^2^(F~o~)]'.

Automatic conversion script
Id: cif_fix_values 3143 2015-03-26 13:38:13Z robertas 
;
_cod_original_cell_volume 1709.0(10)
_cod_database_code 2010006

loop_
_space_group_symop_id
_space_group_symop_operation_xyz
1 x,y,z
2 -x,-y,-z

loop_
_atom_site_label
_atom_site_fract_x
_atom_site_fract_y
_atom_site_fract_z
_atom_site_U_iso_or_equiv
S1 -.16930(10) .32610(10) .23750(10) .0690(10)
S2 -.03670(10) .56070(10) .21270(10) .0550(10)
S3 .04220(10) .36080(10) .16370(10) .0520(10)
S4 .14610(10) .73200(10) .15720(10) .0600(10)
S5 .2460(2) .49020(10) .10440(10) .0680(10)
C1 -.0616(4) .4109(4) .2059(4) .052(2)
C2 .0851(4) .5871(4) .1670(4) .050(2)
C3 .1234(4) .4948(4) .1455(3) .049(2)
C4 .3099(5) .7441(4) .1684(4) .062(3)
C5 .3067(5) .6384(4) .0897(4) .059(3)
C6 .3732(4) .8677(4) .1598(4) .052(2)
C7 .3279(5) .8919(5) .0671(4) .062(3)
C8 .3900(5) 1.0067(5) .0630(4) .071(3)
C9 .4941(5) 1.0959(5) .1499(5) .075(3)
C10 .5408(5) 1.0734(5) .2422(5) .078(3)
C11 .4811(5) .9579(5) .2478(4) .065(3)
C12 .4399(4) .6549(4) .0895(4) .049(2)
C13 .5482(5) .6717(5) .1795(4) .068(3)
C14 .6691(5) .6858(5) .1778(4) .071(3)
C15 .6814(5) .6838(5) .0876(4) .069(3)
C16 .5761(5) .6678(5) -.0027(4) .065(3)
C17 .4537(5) .6522(4) -.0018(4) .058(2)
S1' .92360(10) .61860(10) .45550(10) .0730(10)
S2' .63180(10) .48300(10) .34170(10) .0590(10)
S3' .77290(10) .45560(10) .53990(10) .0590(10)
S4' .36280(10) .33700(10) .30860(10) .0660(10)
S5' .52810(10) .29900(10) .54720(10) .0670(10)
C1' .7851(4) .5248(4) .4473(4) .053(2)
C2' .5337(4) .3967(4) .3899(4) .049(2)
C3' .5986(4) .3839(4) .4821(4) .050(2)
C4' .2907(5) .2347(5) .3680(4) .071(3)
C5' .3771(5) .1861(5) .4341(4) .066(3)
C6' .1606(4) .1379(4) .2788(4) .053(2)
C7' .1569(6) .0575(5) .1949(4) .074(3)
C8' .0405(8) -.0276(6) .1165(5) .097(4)
C9' -.0752(7) -.0360(6) .1188(6) .098(4)
C10' -.0781(6) .0430(7) .2019(6) .094(4)
C11' .0450(5) .1338(5) .2838(4) .069(3)
C12' .3063(4) .0954(4) .4750(3) .052(2)
C13' .2965(6) -.0223(5) .4438(4) .077(3)
C14' .2239(7) -.1101(5) .4765(5) .092(4)
C15' .1691(6) -.0728(6) .5399(5) .089(3)
C16' .1805(5) .0421(6) .5710(5) .080(3)
C17' .2471(5) .1266(5) .5380(4) .068(3)
H11 .3621 .7398 .2355 .073
H12 .2452 .6391 .0244 .071
H1 .2571 .8459 -.0032 .072
H2 .3412 1.0009 -.0089 .084
H3 .5500 1.1793 .1655 .060
H4 .6115 1.1200 .3125 .090
H5 .5311 .9640 .3196 .075
H6 .5155 .6696 .2321 .079
H7 .7275 .6945 .2483 .082
H8 .7533 .6930 .0681 .082
H9 .5619 .6633 -.0739 .079
H10 .3951 .6423 -.0726 .071
H11' .2758 .2819 .4217 .081
H12' .4017 .1459 .3840 .079
H1' .2488 .0798 .2095 .086
H2' .0148 -.0915 .0519 .104
H3' -.1673 -.0880 .0733 .108
H4' -.1460 .0542 .2206 .106
H5' .0227 .1797 .3326 .082
H6' .3283 -.0654 .4016 .092
H7' .2278 -.1860 .4452 .104
H8' .1278 -.1457 .5521 .060
H9' .1509 .0866 .6143 .093
H10' .2669 .2120 .5484 .083

loop_
_geom_angle_atom_site_label_1
_geom_angle_atom_site_label_2
_geom_angle_atom_site_label_3
_geom_angle
_geom_angle_publ_flag
C1 S2 C2 97.7(3) yes
C2 S4 C4 100.7(3) yes
S1 C1 S2 124.0(4) yes
S2 C1 S3 112.4(3) yes
S2 C2 C3 116.2(4) yes
S3 C3 S5 114.8(3) yes
S5 C3 C2 129.1(4) yes
S4 C4 C6 105.6(4) yes
S5 C5 C4 115.4(5) yes
C4 C5 C12 114.4(3) yes
C1 S3 C3 97.5(3) yes
C3 S5 C5 104.0(3) yes
S1 C1 S3 123.6(3) yes
S2 C2 S4 116.4(3) yes
S4 C2 C3 127.4(5) yes
S3 C3 C2 116.1(4) yes
S4 C4 C5 114.1(3) yes
C5 C4 C6 113.6(5) yes
S5 C5 C12 105.5(4) yes

loop_
_geom_bond_atom_site_label_1
_geom_bond_atom_site_label_2
_geom_bond_distance
_geom_bond_publ_flag
S1 C1 1.640(6) yes
S3 C1 1.736(6) yes
S4 C4 1.825(6) yes
C2 C3 1.342(8) yes
C5 C12 1.514(8) yes
S2 C1 1.733(6) yes
S3 C3 1.750(5) yes
S5 C3 1.745(6) yes
C4 C5 1.506(8) yes
S2 C2 1.743(6) yes
S4 C2 1.750(5) yes
S5 C5 1.817(6) yes
C4 C6 1.519(7) yes
C7 C8 1.395(8) no
C10 C11 1.405(9) no
C13 C14 1.385(9) no
C16 C17 1.395(10) no
S2' C2' 1.745(6) no
S4' C2' 1.744(4) no
S5' C5' 1.811(4) no
C4' C6' 1.516(5) no
C6' C11' 1.367(9) no
C9' C10' 1.385(12) no
C12' C17' 1.376(9) no
C15' C16' 1.326(10) no
C6 C7 1.371(8) no
C8 C9 1.346(6) no
C12 C13 1.375(7) no
C14 C15 1.345(10) no
S1' C1' 1.634(5) no
S3' C1' 1.733(6) no
S4' C4' 1.818(7) no
C2' C3' 1.336(7) no
C5' C12' 1.522(8) no
C7' C8' 1.344(7) no
C10' C11' 1.420(7) no
C13' C14' 1.427(10) no
C16' C17' 1.370(10) no
C6 C11 1.373(5) no
C9 C10 1.357(10) no
C12 C17 1.367(8) no
C15 C16 1.363(8) no
S2' C1' 1.731(4) no
S3' C3' 1.755(4) no
S5' C3' 1.747(6) no
C4' C5' 1.472(9) no
C6' C7' 1.364(8) no
C8' C9' 1.341(13) no
C12' C13' 1.364(8) no
C14' C15' 1.362(12) no
